data_2218749
loop_
_publ_author_name
'Ke, Jiang'
'Guan-Hong, Xu'
'Fei, Li'

_publ_section_title
;
 Methyl 5-(2-bromoacetyl)-2-propoxybenzoate
;
_journal_coeditor_code KP2172
_journal_issue 7
_journal_name_full 'Acta Crystallographica Section E'
_journal_page_first o1242
_journal_paper_doi 10.1107/S1600536808016814
_journal_volume 64
_journal_year 2008
_chemical_formula_sum 'C13 H15 Br O4'
_chemical_formula_weight 315.16
_chemical_name_systematic
;
Methyl 5-(2-bromoacetyl)-2-propoxybenzoate
;
_space_group_IT_number 14
_symmetry_cell_setting monoclinic
_symmetry_space_group_name_Hall '-P 2ybc'
_symmetry_space_group_name_H-M 'P 1 21/c 1'
_atom_sites_solution_hydrogens geom
_atom_sites_solution_primary direct
_atom_sites_solution_secondary difmap
_audit_creation_method SHELXL-97
_cell_angle_alpha 90.00
_cell_angle_beta 92.42(3)
_cell_angle_gamma 90.00
_cell_formula_units_Z 4
_cell_length_a 16.292(3)
_cell_length_b 10.534(2)
_cell_length_c 7.8160(16)
_cell_measurement_reflns_used 25
_cell_measurement_temperature 293(2)
_cell_measurement_theta_max 13
_cell_measurement_theta_min 10
_cell_volume 1340.2(4)
_computing_cell_refinement 'SAINT (Bruker, 2001)'
_computing_data_collection 'SMART (Bruker, 2001)'
_computing_data_reduction 'SAINT (Bruker, 2001)'
_computing_molecular_graphics 'SHELXTL (Sheldrick, 2008)'
_computing_publication_material 'SHELXTL (Sheldrick, 2008)'
_computing_structure_refinement 'SHELXL97 (Sheldrick, 2008)'
_computing_structure_solution 'SHELXS97 (Sheldrick, 2008)'
_diffrn_ambient_temperature 293(2)
_diffrn_measured_fraction_theta_full 0.998
_diffrn_measured_fraction_theta_max 0.998
_diffrn_measurement_device_type 'Enraf--Nonius CAD-4'
_diffrn_measurement_method \w/2\q
_diffrn_radiation_monochromator graphite
_diffrn_radiation_source 'fine-focus sealed tube'
_diffrn_radiation_type MoK\a
_diffrn_radiation_wavelength 0.71073
_diffrn_reflns_av_R_equivalents 0.0381
_diffrn_reflns_av_sigmaI/netI 0.1058
_diffrn_reflns_limit_h_max 19
_diffrn_reflns_limit_h_min -19
_diffrn_reflns_limit_k_max 12
_diffrn_reflns_limit_k_min 0
_diffrn_reflns_limit_l_max 9
_diffrn_reflns_limit_l_min 0
_diffrn_reflns_number 5055
_diffrn_reflns_theta_full 25.21
_diffrn_reflns_theta_max 25.21
_diffrn_reflns_theta_min 1.25
_diffrn_standards_decay_% 0
_diffrn_standards_interval_count 200
_diffrn_standards_number 3
_exptl_absorpt_coefficient_mu 3.071
_exptl_absorpt_correction_T_max 0.7696
_exptl_absorpt_correction_T_min 0.4594
_exptl_absorpt_correction_type psi-scan
_exptl_absorpt_process_details '(North et al., 1968)'
_exptl_crystal_colour colourless
_exptl_crystal_density_diffrn 1.562
_exptl_crystal_density_method 'not measured'
_exptl_crystal_description block
_exptl_crystal_F_000 640
_exptl_crystal_size_max 0.30
_exptl_crystal_size_mid 0.10
_exptl_crystal_size_min 0.09
_refine_diff_density_max 0.585
_refine_diff_density_min -0.572
_refine_ls_extinction_method none
_refine_ls_goodness_of_fit_ref 1.009
_refine_ls_hydrogen_treatment constr
_refine_ls_matrix_type full
_refine_ls_number_parameters 163
_refine_ls_number_reflns 2418
_refine_ls_number_restraints 0
_refine_ls_restrained_S_all 1.009
_refine_ls_R_factor_all 0.1135
_refine_ls_R_factor_gt 0.0665
_refine_ls_shift/su_max 0.000
_refine_ls_shift/su_mean 0.000
_refine_ls_structure_factor_coef Fsqd
_refine_ls_weighting_details 'calc w=1/[\s^2^(Fo^2^)+(0.0700P)^2^+0.6000P] where P=(Fo^2^+2Fc^2^)/3'
_refine_ls_weighting_scheme calc
_refine_ls_wR_factor_gt 0.1428
_refine_ls_wR_factor_ref 0.1633
_reflns_number_gt 1255
_reflns_number_total 2418
_reflns_threshold_expression >2sigma(I)
_cod_data_source_file kp2172.cif
_cod_data_source_block I
_cod_original_cell_volume 1340.2(5)
_cod_original_sg_symbol_H-M P21/c
_cod_database_code 2218749
_cod_database_fobs_code 2218749

loop_
_symmetry_equiv_pos_as_xyz
'x, y, z'
'-x, y+1/2, -z+1/2'
'-x, -y, -z'
'x, -y-1/2, z-1/2'

loop_
_atom_site_type_symbol
_atom_site_label
_atom_site_fract_x
_atom_site_fract_y
_atom_site_fract_z
_atom_site_U_iso_or_equiv
_atom_site_adp_type
_atom_site_calc_flag
_atom_site_refinement_flags
_atom_site_occupancy
Br Br 0.87726(4) -0.11114(8) 0.09429(10) 0.0697(3) Uani d . 1
O O1 1.0062(3) 0.0376(4) 0.2942(6) 0.0686(13) Uani d . 1
C C1 0.9832(4) -0.1652(7) 0.1690(10) 0.067(2) Uani d . 1
H H1A 0.9781 -0.2417 0.2368 0.080 Uiso calc R 1
H H1B 1.0141 -0.1867 0.0696 0.080 Uiso calc R 1
O O2 1.3189(3) 0.0316(4) 0.7514(4) 0.0528(11) Uani d . 1
C C2 1.0319(3) -0.0665(5) 0.2757(7) 0.0404(13) Uani d . 1
O O3 1.2859(3) 0.1509(4) 0.5226(5) 0.0500(11) Uani d . 1
C C3 1.1118(3) -0.1133(5) 0.3539(6) 0.0358(12) Uani d . 1
O O4 1.3340(2) -0.2111(3) 0.5971(4) 0.0428(9) Uani d . 1
C C4 1.1620(3) -0.0215(5) 0.4371(6) 0.0362(12) Uani d . 1
H H4A 1.1452 0.0630 0.4379 0.043 Uiso calc R 1
C C5 1.2358(3) -0.0556(5) 0.5178(6) 0.0346(12) Uani d . 1
C C6 1.2604(3) -0.1825(5) 0.5180(6) 0.0348(12) Uani d . 1
C C7 1.2117(3) -0.2720(5) 0.4331(6) 0.0420(13) Uani d . 1
H H7A 1.2287 -0.3562 0.4305 0.050 Uiso calc R 1
C C8 1.1383(3) -0.2374(6) 0.3525(6) 0.0397(13) Uani d . 1
H H8A 1.1062 -0.2988 0.2963 0.048 Uiso calc R 1
C C9 1.3255(5) 0.2576(7) 0.6034(8) 0.069(2) Uani d . 1
H H9A 1.3221 0.3293 0.5277 0.104 Uiso calc R 1
H H9B 1.3821 0.2376 0.6295 0.104 Uiso calc R 1
H H9C 1.2988 0.2774 0.7073 0.104 Uiso calc R 1
C C10 1.2855(3) 0.0437(6) 0.6120(7) 0.0399(13) Uani d . 1
C C11 1.4632(4) -0.4854(7) 0.7446(10) 0.074(2) Uani d . 1
H H11A 1.5150 -0.4884 0.8077 0.111 Uiso calc R 1
H H11B 1.4674 -0.5307 0.6387 0.111 Uiso calc R 1
H H11C 1.4216 -0.5240 0.8109 0.111 Uiso calc R 1
C C12 1.4400(4) -0.3468(6) 0.7070(8) 0.0524(16) Uani d . 1
H H12A 1.4372 -0.3001 0.8135 0.063 Uiso calc R 1
H H12B 1.4815 -0.3076 0.6390 0.063 Uiso calc R 1
C C13 1.3581(3) -0.3422(6) 0.6111(7) 0.0423(14) Uani d . 1
H H13A 1.3623 -0.3791 0.4981 0.051 Uiso calc R 1
H H13B 1.3176 -0.3899 0.6722 0.051 Uiso calc R 1

loop_
_atom_site_aniso_label
_atom_site_aniso_U_11
_atom_site_aniso_U_22
_atom_site_aniso_U_33
_atom_site_aniso_U_12
_atom_site_aniso_U_13
_atom_site_aniso_U_23
Br 0.0589(4) 0.0640(5) 0.0837(6) 0.0063(4) -0.0256(3) -0.0101(4)
O1 0.069(3) 0.038(3) 0.095(3) 0.010(3) -0.035(3) -0.013(3)
C1 0.063(4) 0.043(4) 0.092(5) 0.017(3) -0.027(4) -0.038(4)
O2 0.075(3) 0.044(2) 0.038(2) -0.007(2) -0.019(2) 0.000(2)
C2 0.048(3) 0.023(3) 0.050(3) 0.003(3) -0.007(3) -0.001(3)
O3 0.077(3) 0.031(2) 0.040(2) -0.016(2) -0.0199(19) 0.0067(19)
C3 0.049(3) 0.036(3) 0.022(3) -0.004(3) -0.002(2) -0.005(2)
O4 0.050(2) 0.032(2) 0.045(2) 0.0014(18) -0.0100(17) -0.0032(18)
C4 0.054(3) 0.027(3) 0.028(3) -0.001(3) 0.000(2) -0.007(2)
C5 0.047(3) 0.034(3) 0.024(3) -0.006(3) 0.005(2) -0.008(2)
C6 0.035(2) 0.035(3) 0.033(3) -0.003(2) -0.004(2) -0.003(2)
C7 0.059(3) 0.024(3) 0.042(3) 0.002(3) -0.005(3) 0.001(3)
C8 0.049(3) 0.036(3) 0.034(3) -0.006(3) -0.002(2) -0.005(3)
C9 0.099(5) 0.047(4) 0.059(4) -0.020(4) -0.025(4) 0.004(3)
C10 0.051(3) 0.034(3) 0.034(3) 0.002(3) 0.001(3) -0.001(3)
C11 0.066(4) 0.064(5) 0.090(5) 0.006(4) -0.018(4) 0.014(4)
C12 0.054(3) 0.050(4) 0.051(3) 0.011(3) -0.014(3) -0.002(3)
C13 0.050(3) 0.034(3) 0.042(3) 0.001(3) -0.005(3) -0.005(3)

loop_
_atom_type_symbol
_atom_type_description
_atom_type_scat_dispersion_real
_atom_type_scat_dispersion_imag
_atom_type_scat_source
C C 0.0033 0.0016 'International Tables Vol C Tables 4.2.6.8 and 6.1.1.4'
H H 0.0000 0.0000 'International Tables Vol C Tables 4.2.6.8 and 6.1.1.4'
O O 0.0106 0.0060 'International Tables Vol C Tables 4.2.6.8 and 6.1.1.4'
Br Br -0.2901 2.4595 'International Tables Vol C Tables 4.2.6.8 and 6.1.1.4'

loop_
_geom_angle_atom_site_label_1
_geom_angle_atom_site_label_2
_geom_angle_atom_site_label_3
_geom_angle
C2 C1 Br 114.2(4)
C2 C1 H1A 108.7
Br C1 H1A 108.7
C2 C1 H1B 108.7
Br C1 H1B 108.7
H1A C1 H1B 107.6
O1 C2 C3 124.0(5)
O1 C2 C1 121.1(5)
C3 C2 C1 114.8(5)
C10 O3 C9 116.6(4)
C8 C3 C4 118.7(5)
C8 C3 C2 125.2(5)
C4 C3 C2 116.1(5)
C6 O4 C13 118.6(4)
C5 C4 C3 120.6(5)
C5 C4 H4A 119.7
C3 C4 H4A 119.7
C4 C5 C6 119.6(5)
C4 C5 C10 119.0(5)
C6 C5 C10 121.3(5)
O4 C6 C7 123.0(5)
O4 C6 C5 117.4(4)
C7 C6 C5 119.6(4)
C8 C7 C6 120.6(5)
C8 C7 H7A 119.7
C6 C7 H7A 119.7
C3 C8 C7 120.9(5)
C3 C8 H8A 119.5
C7 C8 H8A 119.5
O3 C9 H9A 109.5
O3 C9 H9B 109.5
H9A C9 H9B 109.5
O3 C9 H9C 109.5
H9A C9 H9C 109.5
H9B C9 H9C 109.5
O2 C10 O3 123.7(5)
O2 C10 C5 125.8(5)
O3 C10 C5 110.5(4)
C12 C11 H11A 109.5
C12 C11 H11B 109.5
H11A C11 H11B 109.5
C12 C11 H11C 109.5
H11A C11 H11C 109.5
H11B C11 H11C 109.5
C13 C12 C11 109.4(6)
C13 C12 H12A 109.8
C11 C12 H12A 109.8
C13 C12 H12B 109.8
C11 C12 H12B 109.8
H12A C12 H12B 108.2
O4 C13 C12 107.6(5)
O4 C13 H13A 110.2
C12 C13 H13A 110.2
O4 C13 H13B 110.2
C12 C13 H13B 110.2
H13A C13 H13B 108.5

loop_
_geom_bond_atom_site_label_1
_geom_bond_atom_site_label_2
_geom_bond_distance
Br C1 1.887(6)
O1 C2 1.185(7)
C1 C2 1.532(8)
C1 H1A 0.9700
C1 H1B 0.9700
O2 C10 1.204(6)
C2 C3 1.498(7)
O3 C10 1.328(7)
O3 C9 1.430(7)
C3 C8 1.377(8)
C3 C4 1.408(7)
O4 C6 1.360(6)
O4 C13 1.439(7)
C4 C5 1.382(7)
C4 H4A 0.9300
C5 C6 1.396(8)
C5 C10 1.498(8)
C6 C7 1.382(7)
C7 C8 1.377(7)
C7 H7A 0.9300
C8 H8A 0.9300
C9 H9A 0.9600
C9 H9B 0.9600
C9 H9C 0.9600
C11 C12 1.534(10)
C11 H11A 0.9600
C11 H11B 0.9600
C11 H11C 0.9600
C12 C13 1.504(7)
C12 H12A 0.9700
C12 H12B 0.9700
C13 H13A 0.9700
C13 H13B 0.9700

loop_
_geom_hbond_atom_site_label_D
_geom_hbond_atom_site_label_H
_geom_hbond_atom_site_label_A
_geom_hbond_site_symmetry_A
_geom_hbond_distance_DH
_geom_hbond_distance_HA
_geom_hbond_distance_DA
_geom_hbond_angle_DHA
_geom_hbond_publ_flag
C1 H1A O1 2_745 0.97 2.3500 3.148(9) 139 yes
C8 H8A O1 2_745 0.93 2.5900 3.500(7) 165 yes
C9 H9A O2 4_565 0.96 2.6100 3.534(8) 162 yes
C9 H9C O3 4_566 0.96 2.5900 3.501(8) 158 yes
C13 H13A O2 4_555 0.97 2.5900 3.484(7) 154 yes

loop_
_cod_related_entry_id
_cod_related_entry_database
_cod_related_entry_code
1 ChemSpider 24740202
